data_4079564
loop_
_publ_author_name
'Hu, Ting'
'Zhao, Liang'
'Mak, Thomas C. W.'

_publ_section_title
;
 Assembly of Silver-Organic Frameworks and Discrete Molecules Containing
 Embedded 1,3-Butadiyne-1,4-diide with Ancillary Heteroaromatic N-Donor
 Ligands
;
_journal_issue 21
_journal_name_full Organometallics
_journal_page_first 7539
_journal_paper_doi 10.1021/om300838r
_journal_volume 31
_journal_year 2012
_chemical_formula_sum 'C7 H6 Ag4 Cl F0 N4 O10'
_chemical_formula_weight 773.09
_chemical_name_systematic
; 
 ? 
;
_space_group_IT_number 14
_symmetry_cell_setting monoclinic
_symmetry_space_group_name_Hall '-P 2ybc'
_symmetry_space_group_name_H-M 'P 1 21/c 1'
_atom_sites_solution_hydrogens geom
_atom_sites_solution_primary direct
_atom_sites_solution_secondary difmap
_audit_creation_method SHELXL-97
_cell_angle_alpha 90.00
_cell_angle_beta 95.556(2)
_cell_angle_gamma 90.00
_cell_formula_units_Z 4
_cell_length_a 16.0057(15)
_cell_length_b 7.3800(6)
_cell_length_c 14.2247(13)
_cell_measurement_reflns_used 16002
_cell_measurement_temperature 296(2)
_cell_measurement_theta_max 55.684
_cell_measurement_theta_min 5.114
_cell_volume 1672.4(3)
_computing_cell_refinement SAINT(Bruker,2001)
_computing_data_collection APEX2(Bruker,2003)
_computing_data_reduction APEX2(Bruker,2003)
_computing_structure_refinement 'SHELXL-97 (Sheldrick, 1997)'
_computing_structure_solution 'SHELXS-97 (Sheldrick, 1990)'
_diffrn_ambient_temperature 296(2)
_diffrn_measured_fraction_theta_full 0.996
_diffrn_measured_fraction_theta_max 0.996
_diffrn_radiation_monochromator graphite
_diffrn_radiation_source 'fine-focus sealed tube'
_diffrn_radiation_type MoK\a
_diffrn_radiation_wavelength 0.71073
_diffrn_reflns_av_R_equivalents 0.0734
_diffrn_reflns_av_sigmaI/netI 0.0680
_diffrn_reflns_limit_h_max 21
_diffrn_reflns_limit_h_min -21
_diffrn_reflns_limit_k_max 5
_diffrn_reflns_limit_k_min -9
_diffrn_reflns_limit_l_max 18
_diffrn_reflns_limit_l_min -17
_diffrn_reflns_number 13837
_diffrn_reflns_theta_full 27.88
_diffrn_reflns_theta_max 27.88
_diffrn_reflns_theta_min 2.88
_exptl_absorpt_coefficient_mu 4.833
_exptl_absorpt_correction_T_max 0.5119
_exptl_absorpt_correction_T_min 0.4449
_exptl_absorpt_correction_type multi-scan
_exptl_absorpt_process_details SADABS
_exptl_crystal_colour yellow
_exptl_crystal_density_diffrn 3.071
_exptl_crystal_density_method 'not measured'
_exptl_crystal_description plate
_exptl_crystal_F_000 1444
_exptl_crystal_size_max 0.30
_exptl_crystal_size_mid 0.21
_exptl_crystal_size_min 0.1
_refine_diff_density_max 2.010
_refine_diff_density_min -1.029
_refine_diff_density_rms 0.275
_refine_ls_extinction_coef 0.0050(6)
_refine_ls_extinction_expression Fc^*^=kFc[1+0.001xFc^2^\l^3^/sin(2\q)]^-1/4^
_refine_ls_extinction_method SHELXL
_refine_ls_goodness_of_fit_ref 1.003
_refine_ls_hydrogen_treatment constr
_refine_ls_matrix_type full
_refine_ls_number_parameters 236
_refine_ls_number_reflns 3971
_refine_ls_number_restraints 0
_refine_ls_restrained_S_all 1.003
_refine_ls_R_factor_all 0.0644
_refine_ls_R_factor_gt 0.0577
_refine_ls_shift/su_max 0.001
_refine_ls_shift/su_mean 0.000
_refine_ls_structure_factor_coef Fsqd
_refine_ls_weighting_details 'calc w=1/[\s^2^(Fo^2^)+(0.1128P)^2^+1.3639P] where P=(Fo^2^+2Fc^2^)/3'
_refine_ls_weighting_scheme calc
_refine_ls_wR_factor_gt 0.1531
_refine_ls_wR_factor_ref 0.1625
_reflns_number_gt 3381
_reflns_number_total 3971
_reflns_threshold_expression >2sigma(I)
_cod_data_source_file om300838r_si_002.cif
_cod_data_source_block 1
_cod_depositor_comments
;
The following automatic conversions were performed:

'_symmetry_cell_setting' value 'Monoclinic' changed to 'monoclinic'
according to /home/saulius/struct/CIF-dictionaries/cif_core.dic
dictionary named 'cif_core.dic' version 2.4.2 from
2011-04-26.

'_exptl_absorpt_correction_type' value 'Multi-scan'
changed to 'multi-scan' according to
/home/saulius/struct/CIF-dictionaries/cif_core.dic dictionary named
'cif_core.dic' version 2.4.2 from 2011-04-26.

Automatic conversion script
Id: cif_fix_values 1891 2012-01-12 08:04:46Z andrius 
;
_cod_original_sg_symbol_H-M P21/C
_cod_database_code 4079564

loop_
_symmetry_equiv_pos_as_xyz
'x, y, z'
'-x, y+1/2, -z+1/2'
'-x, -y, -z'
'x, -y-1/2, z-1/2'

loop_
_atom_site_label
_atom_site_type_symbol
_atom_site_fract_x
_atom_site_fract_y
_atom_site_fract_z
_atom_site_U_iso_or_equiv
_atom_site_adp_type
_atom_site_occupancy
_atom_site_symmetry_multiplicity
_atom_site_calc_flag
_atom_site_refinement_flags
Ag1 Ag 0.25866(2) 0.08320(6) 0.45152(3) 0.03825(19) Uani 1 1 d .
Ag2 Ag 0.35601(3) 0.25601(7) 0.32403(4) 0.0470(2) Uani 1 1 d .
Ag3 Ag 0.38533(4) 0.34299(7) 0.53544(4) 0.0591(2) Uani 1 1 d .
Ag4 Ag 0.36072(4) -0.17036(8) 0.33547(4) 0.0619(2) Uani 1 1 d .
O5 O 0.5122(3) 0.5024(8) 0.6194(4) 0.0524(12) Uani 1 1 d .
O4 O 0.3976(3) 0.5154(7) 0.6869(3) 0.0463(10) Uani 1 1 d .
N4 N 0.1237(3) 0.1467(6) 0.4393(4) 0.0349(10) Uani 1 1 d .
O2 O 0.2995(4) 0.5374(6) 0.2599(3) 0.0574(14) Uani 1 1 d .
O1 O 0.2850(4) 0.3199(6) 0.1614(4) 0.0525(12) Uani 1 1 d .
O7 O 0.3323(3) -0.3769(6) 0.4590(3) 0.0435(10) Uani 1 1 d .
O9 O 0.2292(4) -0.4930(7) 0.5245(4) 0.0578(13) Uani 1 1 d .
O6 O 0.5073(4) 0.6587(8) 0.7480(4) 0.0663(16) Uani 1 1 d .
O3 O 0.2530(4) 0.5896(7) 0.1149(3) 0.0564(13) Uani 1 1 d .
C2 C 0.4612(3) 0.0327(7) 0.4816(4) 0.0282(10) Uani 1 1 d .
C1 C 0.3921(3) 0.0843(6) 0.4468(4) 0.0295(10) Uani 1 1 d .
N1 N 0.2784(3) 0.4846(7) 0.1766(3) 0.0356(10) Uani 1 1 d .
N2 N 0.4729(3) 0.5587(6) 0.6849(4) 0.0375(11) Uani 1 1 d .
N3 N 0.2549(3) -0.3787(6) 0.4708(3) 0.0350(10) Uani 1 1 d .
O8 O 0.2080(3) -0.2647(6) 0.4291(4) 0.0472(10) Uani 1 1 d .
C4 C 0.0042(4) 0.2598(8) 0.5073(5) 0.0421(14) Uani 1 1 d .
H4 H -0.0181 0.3132 0.5586 0.050 Uiso 1 1 calc R
C7 C 0.0746(4) 0.1055(8) 0.3604(4) 0.0381(12) Uani 1 1 d .
H7 H 0.0985 0.0539 0.3096 0.046 Uiso 1 1 calc R
C6 C -0.0105(4) 0.1384(9) 0.3531(5) 0.0405(13) Uani 1 1 d .
C5 C -0.0475(3) 0.2173(9) 0.4278(5) 0.0422(14) Uani 1 1 d .
H5 H -0.1048 0.2403 0.4239 0.051 Uiso 1 1 calc R
C3 C 0.0894(4) 0.2234(8) 0.5115(5) 0.0389(12) Uani 1 1 d .
H3 H 0.1236 0.2530 0.5660 0.047 Uiso 1 1 calc R
Cl1 Cl -0.07195(12) 0.0776(4) 0.25156(15) 0.0729(7) Uani 1 1 d .
O1W O 0.2182(3) 0.9423(7) 0.2320(4) 0.0571(13) Uani 1 1 d .
H1WA H 0.2298 0.8330 0.2196 0.069 Uiso 1 1 d R
H1WB H 0.2633 1.0001 0.2477 0.086 Uiso 1 1 d R

loop_
_atom_site_aniso_label
_atom_site_aniso_U_11
_atom_site_aniso_U_22
_atom_site_aniso_U_33
_atom_site_aniso_U_23
_atom_site_aniso_U_13
_atom_site_aniso_U_12
Ag1 0.0198(2) 0.0485(3) 0.0472(3) 0.01192(18) 0.00652(18) 0.00096(15)
Ag2 0.0387(3) 0.0581(3) 0.0444(3) 0.0265(2) 0.0059(2) 0.00555(19)
Ag3 0.0755(4) 0.0418(3) 0.0586(4) -0.0177(2) -0.0013(3) 0.0072(2)
Ag4 0.0954(5) 0.0534(4) 0.0400(3) -0.0082(2) 0.0231(3) -0.0333(3)
O5 0.046(3) 0.068(3) 0.048(3) -0.008(2) 0.026(2) -0.010(2)
O4 0.032(2) 0.058(3) 0.050(3) -0.001(2) 0.0094(19) -0.0041(19)
N4 0.022(2) 0.039(2) 0.045(3) 0.008(2) 0.0089(18) -0.0004(17)
O2 0.093(4) 0.048(3) 0.029(2) -0.0033(19) -0.005(2) 0.001(2)
O1 0.076(3) 0.035(2) 0.046(3) -0.0057(19) 0.005(2) 0.003(2)
O7 0.041(2) 0.048(2) 0.043(2) 0.0028(19) 0.0116(18) 0.0016(19)
O9 0.066(3) 0.052(3) 0.058(3) 0.008(2) 0.021(3) -0.016(2)
O6 0.075(4) 0.072(4) 0.053(3) -0.026(3) 0.014(3) -0.032(3)
O3 0.076(4) 0.057(3) 0.036(3) 0.012(2) 0.002(2) 0.023(2)
C2 0.020(2) 0.030(2) 0.033(3) -0.0020(19) 0.0001(19) 0.0008(18)
C1 0.024(2) 0.030(2) 0.034(3) 0.0022(19) 0.001(2) 0.0036(18)
N1 0.040(3) 0.039(2) 0.027(2) -0.0004(18) 0.0010(19) 0.007(2)
N2 0.040(3) 0.033(2) 0.041(3) -0.0030(19) 0.013(2) -0.0066(19)
N3 0.045(3) 0.029(2) 0.032(2) -0.0055(18) 0.008(2) -0.0021(19)
O8 0.045(2) 0.048(2) 0.047(3) -0.0018(19) 0.001(2) 0.0034(19)
C4 0.038(3) 0.040(3) 0.051(4) -0.002(3) 0.019(3) 0.006(2)
C7 0.031(3) 0.047(3) 0.038(3) 0.000(2) 0.012(2) 0.004(2)
C6 0.027(2) 0.054(3) 0.040(3) 0.005(3) 0.002(2) 0.004(2)
C5 0.024(2) 0.047(3) 0.058(4) 0.003(3) 0.014(2) 0.011(2)
C3 0.035(3) 0.036(3) 0.046(3) -0.002(2) 0.008(2) -0.002(2)
Cl1 0.0416(9) 0.123(2) 0.0515(11) -0.0140(11) -0.0073(8) 0.0079(10)
O1W 0.050(3) 0.065(3) 0.060(3) -0.012(2) 0.020(3) -0.007(2)

loop_
_atom_type_symbol
_atom_type_description
_atom_type_scat_dispersion_real
_atom_type_scat_dispersion_imag
_atom_type_scat_source
C C 0.0033 0.0016 'International Tables Vol C Tables 4.2.6.8 and 6.1.1.4'
H H 0.0000 0.0000 'International Tables Vol C Tables 4.2.6.8 and 6.1.1.4'
N N 0.0061 0.0033 'International Tables Vol C Tables 4.2.6.8 and 6.1.1.4'
O O 0.0106 0.0060 'International Tables Vol C Tables 4.2.6.8 and 6.1.1.4'
F F 0.0171 0.0103 'International Tables Vol C Tables 4.2.6.8 and 6.1.1.4'
Ag Ag -0.8971 1.1015 'International Tables Vol C Tables 4.2.6.8 and 6.1.1.4'
Cl Cl 0.1484 0.1585 'International Tables Vol C Tables 4.2.6.8 and 6.1.1.4'

loop_
_geom_angle_atom_site_label_1
_geom_angle_atom_site_label_2
_geom_angle_atom_site_label_3
_geom_angle
_geom_angle_site_symmetry_1
_geom_angle_site_symmetry_3
C1 Ag1 N4 165.98(18) . .
C1 Ag1 Ag2 50.32(14) . .
N4 Ag1 Ag2 117.00(13) . .
C1 Ag1 Ag3 50.49(14) . .
N4 Ag1 Ag3 121.54(14) . .
Ag2 Ag1 Ag3 64.20(2) . .
C1 Ag1 Ag4 53.24(14) . .
N4 Ag1 Ag4 131.08(14) . .
Ag2 Ag1 Ag4 64.666(18) . .
Ag3 Ag1 Ag4 103.45(2) . .
C1 Ag2 O2 149.47(18) . .
C1 Ag2 O1 154.25(17) . .
O2 Ag2 O1 51.08(15) . .
C1 Ag2 O6 106.8(2) . 3_666
O2 Ag2 O6 86.6(2) . 3_666
O1 Ag2 O6 85.09(18) . 3_666
C1 Ag2 Ag1 48.86(13) . .
O2 Ag2 Ag1 115.12(15) . .
O1 Ag2 Ag1 116.63(13) . .
O6 Ag2 Ag1 155.67(15) 3_666 .
C1 Ag2 Ag3 48.35(14) . .
O2 Ag2 Ag3 101.97(12) . .
O1 Ag2 Ag3 150.85(11) . .
O6 Ag2 Ag3 106.43(12) 3_666 .
Ag1 Ag2 Ag3 60.243(19) . .
C1 Ag2 Ag4 51.53(14) . .
O2 Ag2 Ag4 152.43(12) . .
O1 Ag2 Ag4 103.91(10) . .
O6 Ag2 Ag4 104.31(14) 3_666 .
Ag1 Ag2 Ag4 61.662(17) . .
Ag3 Ag2 Ag4 99.080(19) . .
C1 Ag3 O7 119.39(17) . 1_565
C1 Ag3 O4 153.46(18) . .
O7 Ag3 O4 87.02(16) 1_565 .
C1 Ag3 O5 124.40(17) . .
O7 Ag3 O5 92.55(17) 1_565 .
O4 Ag3 O5 50.60(14) . .
C1 Ag3 Ag1 46.05(13) . .
O7 Ag3 Ag1 99.99(11) 1_565 .
O4 Ag3 Ag1 132.33(11) . .
O5 Ag3 Ag1 167.15(13) . .
C1 Ag3 Ag2 45.45(13) . .
O7 Ag3 Ag2 74.19(11) 1_565 .
O4 Ag3 Ag2 161.09(12) . .
O5 Ag3 Ag2 126.65(11) . .
Ag1 Ag3 Ag2 55.561(16) . .
O7 Ag4 C1 93.12(17) . .
O7 Ag4 O4 167.55(16) . 4_565
C1 Ag4 O4 98.19(17) . 4_565
O7 Ag4 O2 71.41(16) . 1_545
C1 Ag4 O2 162.25(18) . 1_545
O4 Ag4 O2 98.11(17) 4_565 1_545
O7 Ag4 Ag1 81.09(11) . .
C1 Ag4 Ag1 43.86(12) . .
O4 Ag4 Ag1 110.75(11) 4_565 .
O2 Ag4 Ag1 122.49(15) 1_545 .
O7 Ag4 Ag2 131.75(11) . .
C1 Ag4 Ag2 43.78(12) . .
O4 Ag4 Ag2 60.69(11) 4_565 .
O2 Ag4 Ag2 144.34(12) 1_545 .
Ag1 Ag4 Ag2 53.672(16) . .
N2 O5 Ag3 93.9(4) . .
N2 O4 Ag3 96.1(3) . .
N2 O4 Ag4 102.0(4) . 4_566
Ag3 O4 Ag4 161.8(2) . 4_566
C3 N4 C7 119.2(5) . .
C3 N4 Ag1 120.2(4) . .
C7 N4 Ag1 120.6(4) . .
N1 O2 Ag2 98.4(3) . .
N1 O2 Ag4 135.3(4) . 1_565
Ag2 O2 Ag4 116.9(2) . 1_565
N1 O1 Ag2 93.6(4) . .
N3 O7 Ag4 111.1(4) . .
N3 O7 Ag3 103.5(3) . 1_545
Ag4 O7 Ag3 141.11(19) . 1_545
N2 O6 Ag2 101.0(4) . 3_666
C1 C2 C2 177.4(7) . 3_656
C2 C1 Ag1 148.0(5) . .
C2 C1 Ag2 131.2(4) . .
Ag1 C1 Ag2 80.83(17) . .
C2 C1 Ag3 97.2(4) . .
Ag1 C1 Ag3 83.46(17) . .
Ag2 C1 Ag3 86.21(17) . .
C2 C1 Ag4 98.1(4) . .
Ag1 C1 Ag4 82.90(17) . .
Ag2 C1 Ag4 84.69(19) . .
Ag3 C1 Ag4 164.6(2) . .
O3 N1 O1 121.9(5) . .
O3 N1 O2 121.5(5) . .
O1 N1 O2 116.5(5) . .
O5 N2 O6 121.1(6) . .
O5 N2 O4 119.3(5) . .
O6 N2 O4 119.6(5) . .
O9 N3 O8 122.4(6) . .
O9 N3 O7 118.5(5) . .
O8 N3 O7 119.0(5) . .
C5 C4 C3 120.2(6) . .
C5 C4 H4 119.9 . .
C3 C4 H4 119.9 . .
N4 C7 C6 121.2(5) . .
N4 C7 H7 119.4 . .
C6 C7 H7 119.4 . .
C7 C6 C5 120.4(6) . .
C7 C6 Cl1 119.7(5) . .
C5 C6 Cl1 119.9(4) . .
C4 C5 C6 117.3(5) . .
C4 C5 H5 121.3 . .
C6 C5 H5 121.3 . .
N4 C3 C4 121.7(6) . .
N4 C3 H3 119.2 . .
C4 C3 H3 119.2 . .
H1WA O1W H1WB 109.5 . .

loop_
_geom_bond_atom_site_label_1
_geom_bond_atom_site_label_2
_geom_bond_distance
_geom_bond_site_symmetry_2
Ag1 C1 2.143(5) .
Ag1 N4 2.200(4) .
Ag1 Ag2 2.8090(6) .
Ag1 Ag3 2.9569(7) .
Ag1 Ag4 3.0688(8) .
Ag2 C1 2.190(5) .
Ag2 O2 2.410(5) .
Ag2 O1 2.521(5) .
Ag2 O6 2.582(5) 3_666
Ag2 Ag3 3.0663(9) .
Ag2 Ag4 3.1514(8) .
Ag3 C1 2.296(5) .
Ag3 O7 2.449(5) 1_565
Ag3 O4 2.493(5) .
Ag3 O5 2.542(5) .
Ag4 O7 2.402(5) .
Ag4 C1 2.478(5) .
Ag4 O4 2.523(5) 4_565
Ag4 O2 2.562(5) 1_545
O5 N2 1.245(7) .
O4 N2 1.249(7) .
O4 Ag4 2.523(5) 4_566
N4 C3 1.336(8) .
N4 C7 1.342(8) .
O2 N1 1.261(7) .
O2 Ag4 2.562(5) 1_565
O1 N1 1.241(7) .
O7 N3 1.266(6) .
O7 Ag3 2.449(5) 1_545
O9 N3 1.235(7) .
O6 N2 1.247(7) .
O6 Ag2 2.582(5) 3_666
O3 N1 1.212(6) .
C2 C1 1.228(7) .
C2 C2 1.386(9) 3_656
N3 O8 1.240(7) .
C4 C5 1.371(10) .
C4 C3 1.387(8) .
C4 H4 0.9300 .
C7 C6 1.378(8) .
C7 H7 0.9300 .
C6 C5 1.393(9) .
C6 Cl1 1.726(7) .
C5 H5 0.9300 .
C3 H3 0.9300 .
O1W H1WA 0.8499 .
O1W H1WB 0.8499 .

loop_
_geom_hbond_atom_site_label_D
_geom_hbond_atom_site_label_H
_geom_hbond_atom_site_label_A
_geom_hbond_distance_DH
_geom_hbond_distance_HA
_geom_hbond_distance_DA
_geom_hbond_angle_DHA
_geom_hbond_site_symmetry_A
C5 H5 O3 0.93 2.63 3.419(8) 143.2 2_545
C5 H5 O8 0.93 2.79 3.446(8) 128.2 3_556
